data_4306815
loop_
_publ_author_name
'Andrew J. Clulow'
'Jonathan D. Selby'
'Michael G. Cushion'
'Andrew D. Schwarz'
'Philip Mountford'

_publ_contact_author
;
 Prof P. Mountford           
 Chemistry Reaearch Laboratory
 Mansfield Road
 Oxford
 OX1 3TA
 UK
;
_publ_contact_author_email Philip.Mountford@chem.ox.ac.uk
_publ_contact_author_fax '+44 1865 285141'
_publ_contact_author_phone '+44 1865 285140'
_publ_section_title
;
Synthesis, Structures and Reactivity of Group 4 Hydrazido Complexes
Supported by Calix[4]arene Ligands
;
_journal_name_full 'Inorganic Chemistry'
_journal_page_first 12049
_journal_page_last 12062
_journal_paper_doi 10.1021/ic801735c
_journal_volume 47
_journal_year 2008
_chemical_formula_moiety 'C51 H70 F3 N2 O7 S1 Ti1, C10.5 H10.5, CF3O3S'
_chemical_formula_sum 'C62.5 H80.5 F6 N2 O10 S2 Ti'
_chemical_formula_weight 1245.85
_chemical_name_systematic
;
[Ti(NNMe3)(Me3Calix)(OTf)][OTf]
;
_space_group_IT_number 14
_symmetry_cell_setting monoclinic
_symmetry_space_group_name_Hall '-P 2yn'
_symmetry_space_group_name_H-M 'P 1 21/n 1'
_atom_sites_solution_hydrogens geom
_atom_sites_solution_primary direct
_atom_sites_solution_secondary difmap
_cell_angle_alpha 90
_cell_angle_beta 108.1990(10)
_cell_angle_gamma 90
_cell_formula_units_Z 4
_cell_length_a 15.998(3)
_cell_length_b 25.675(6)
_cell_length_c 16.425(3)
_cell_measurement_reflns_used 22722
_cell_measurement_temperature 150
_cell_measurement_theta_max 27
_cell_measurement_theta_min 5
_cell_volume 6409(2)
_diffrn_ambient_temperature 150
_diffrn_measured_fraction_theta_full 0.992
_diffrn_measured_fraction_theta_max 0.990
_diffrn_measurement_device_type 'Nonius KappaCCD'
_diffrn_measurement_method \w
_diffrn_radiation_monochromator graphite
_diffrn_radiation_type 'Mo K\a'
_diffrn_radiation_wavelength 0.71073
_diffrn_reflns_av_R_equivalents 0.106
_diffrn_reflns_limit_h_max 20
_diffrn_reflns_limit_h_min -20
_diffrn_reflns_limit_k_max 33
_diffrn_reflns_limit_k_min -30
_diffrn_reflns_limit_l_max 20
_diffrn_reflns_limit_l_min -21
_diffrn_reflns_number 47114
_diffrn_reflns_theta_full 26.674
_diffrn_reflns_theta_max 27.499
_diffrn_reflns_theta_min 5.107
_diffrn_standards_number 0
_exptl_absorpt_coefficient_mu 0.272
_exptl_absorpt_correction_T_max 0.95
_exptl_absorpt_correction_T_min 0.92
_exptl_absorpt_correction_type multi-scan
_exptl_absorpt_process_details 'DENZO/SCALEPACK (Otwinowski & Minor, 1997)'
_exptl_crystal_colour orange
_exptl_crystal_density_diffrn 1.291
_exptl_crystal_description block
_exptl_crystal_F_000 2630
_exptl_crystal_size_max 0.30
_exptl_crystal_size_mid 0.30
_exptl_crystal_size_min 0.20
_refine_diff_density_max 1.13
_refine_diff_density_min -0.94
_refine_ls_extinction_method None
_refine_ls_goodness_of_fit_ref 0.8943
_refine_ls_hydrogen_treatment constr
_refine_ls_matrix_type full
_refine_ls_number_parameters 766
_refine_ls_number_reflns 14582
_refine_ls_number_restraints 72
_refine_ls_R_factor_all 0.1676
_refine_ls_R_factor_gt 0.0677
_refine_ls_shift/su_max 0.0046
_refine_ls_structure_factor_coef Fsqd
_refine_ls_weighting_details
;
 Method= Modified Sheldrick 
 w=1/[\s^2^(F^2^) + ( 0.08P)^2^ + 0.00P] 
 ,where P=(max(Fo^2^,0) + 2Fc^2^)/3 
;
_refine_ls_weighting_scheme calc
_refine_ls_wR_factor_all 0.1885
_refine_ls_wR_factor_gt 0.1626
_refine_ls_wR_factor_ref 0.1885
_reflns_limit_h_max 19
_reflns_limit_h_min -20
_reflns_limit_k_max 33
_reflns_limit_k_min 0
_reflns_limit_l_max 21
_reflns_limit_l_min 0
_reflns_number_gt 6083
_reflns_number_total 14582
_reflns_threshold_expression I>2.0\s(I)
_oxford_diffrn_Wilson_B_factor 2.27
_oxford_diffrn_Wilson_scale 12.75
_oxford_refine_ls_scale 0.13703(7)
_cod_data_source_file ic801735c_si_001_6.cif
_cod_data_source_block COMPOUND_9
_cod_depositor_comments
;
The following automatic conversions were performed:
'_symmetry_cell_setting' value 'Monoclinic' changed to 'monoclinic'
according to '/home/saulius/struct/CIF-dictionaries/cif_core.dic'
dictionary named 'cif_core.dic' version 2.4.1 from 2010-06-29.

Automatic conversion script
Id: cif_fix_enum 1527 2010-12-29 10:47:43Z saulius 
;
_cod_original_sg_symbol_H-M 'P 1 21/n 1 '
_cod_original_formula_sum 'C62.50 H80.50 F6 N2 O10 S2 Ti1'
_cod_database_code 4306815

loop_
_symmetry_equiv_pos_as_xyz
x,y,z
-x,-y,-z
-x+1/2,y+1/2,-z+1/2
x+1/2,-y+1/2,z+1/2

loop_
_atom_site_label
_atom_site_type_symbol
_atom_site_fract_x
_atom_site_fract_y
_atom_site_fract_z
_atom_site_U_iso_or_equiv
_atom_site_occupancy
_atom_site_adp_type
_atom_site_refinement_flags_posn
_atom_site_refinement_flags_adp
_atom_site_refinement_flags_occupancy
_atom_site_disorder_assembly
_atom_site_disorder_group
_atom_site_attached_hydrogens
Ti1 Ti 0.24702(4) 0.76726(3) 0.52674(4) 0.0276 1.0000 Uani . . . . . .
O1 O 0.14101(16) 0.76030(9) 0.40989(15) 0.0273 1.0000 Uani . . . . . .
O2 O 0.37540(16) 0.75923(10) 0.61771(16) 0.0301 1.0000 Uani . . . . . .
O3 O 0.32111(16) 0.73258(10) 0.43980(15) 0.0275 1.0000 Uani . . . . . .
O4 O 0.22756(16) 0.70059(10) 0.54799(16) 0.0332 1.0000 Uani . . . . . .
O5 O 0.28922(17) 0.83383(10) 0.47898(16) 0.0336 1.0000 Uani . . . . . .
O6 O 0.18182(19) 0.90364(12) 0.4604(2) 0.0516 1.0000 Uani . . . . . .
O7 O 0.3126(2) 0.90207(11) 0.58664(18) 0.0460 1.0000 Uani . . . . . .
O8 O 0.3111(2) 0.74031(13) 0.84198(19) 0.0578 1.0000 Uani . . . . . .
O9 O 0.40919(19) 0.74376(13) 0.9882(2) 0.0532 1.0000 Uani . . . . . .
O10 O 0.3452(2) 0.82287(12) 0.9142(2) 0.0649 1.0000 Uani . . . . . .
S1 S 0.27108(7) 0.88835(4) 0.49876(7) 0.0374 1.0000 Uani . . . . . .
S2 S 0.33903(7) 0.76785(5) 0.92171(8) 0.0439 1.0000 Uani . . . . . .
N1 N 0.1953(2) 0.80029(13) 0.5873(2) 0.0327 1.0000 Uani . . . . . .
N2 N 0.1462(2) 0.81503(13) 0.6421(2) 0.0356 1.0000 Uani . . . . . .
C1 C 0.1168(3) 0.76665(19) 0.6768(3) 0.0570 1.0000 Uani . . . . . .
C2 C 0.2020(3) 0.8469(2) 0.7148(3) 0.0501 1.0000 Uani . . . . . .
C3 C 0.0683(3) 0.8460(2) 0.5918(3) 0.0503 1.0000 Uani . . . . . .
C4 C 0.1357(2) 0.71673(15) 0.3550(2) 0.0302 1.0000 Uani . . . . . .
C5 C 0.1006(2) 0.66991(15) 0.3717(2) 0.0259 1.0000 Uani . . . . . .
C6 C 0.0982(2) 0.62870(16) 0.3164(2) 0.0310 1.0000 Uani . . . . . .
C7 C 0.1286(3) 0.63277(16) 0.2447(2) 0.0334 1.0000 Uani . . . . . .
C8 C 0.1651(2) 0.68067(15) 0.2322(3) 0.0315 1.0000 Uani . . . . . .
C9 C 0.1704(2) 0.72279(15) 0.2865(2) 0.0277 1.0000 Uani . . . . . .
C10 C 0.1288(3) 0.58542(16) 0.1889(3) 0.0388 1.0000 Uani . . . . . .
C11 C 0.2097(4) 0.5520(2) 0.2362(3) 0.0658 1.0000 Uani . . . . . .
C12 C 0.1358(3) 0.60010(17) 0.1017(3) 0.0466 1.0000 Uani . . . . . .
C13 C 0.0436(3) 0.5528(2) 0.1749(3) 0.0607 1.0000 Uani . . . . . .
C14 C 0.4294(2) 0.71636(14) 0.6143(2) 0.0270 1.0000 Uani . . . . . .
C15 C 0.4180(3) 0.66859(17) 0.6509(2) 0.0344 1.0000 Uani . . . . . .
C16 C 0.4738(3) 0.62799(16) 0.6464(2) 0.0328 1.0000 Uani . . . . . .
C17 C 0.5376(3) 0.63229(16) 0.6058(3) 0.0354 1.0000 Uani . U . . . .
C18 C 0.5449(3) 0.68058(16) 0.5687(2) 0.0326 1.0000 Uani . . . . . .
C19 C 0.4913(2) 0.72249(15) 0.5711(2) 0.0280 1.0000 Uani . . . . . .
C20 C 0.5979(3) 0.58655(17) 0.6010(3) 0.0432 1.0000 Uani . U . . . .
C21 C 0.5733(6) 0.5674(3) 0.5112(5) 0.1383 1.0000 Uani . U . . . .
C22 C 0.6894(4) 0.5994(2) 0.6319(6) 0.1236 1.0000 Uani . U . . . .
C23 C 0.5829(5) 0.5390(3) 0.6508(6) 0.1156 1.0000 Uani . U . . . .
C24 C 0.3625(2) 0.76307(15) 0.3925(2) 0.0289 1.0000 Uani . . . . . .
C25 C 0.3132(3) 0.77838(15) 0.3090(2) 0.0307 1.0000 Uani . . . . . .
C26 C 0.3562(3) 0.80787(15) 0.2628(3) 0.0327 1.0000 Uani . . . . . .
C27 C 0.4442(3) 0.82262(15) 0.2963(2) 0.0313 1.0000 Uani . . . . . .
C28 C 0.4889(3) 0.80743(15) 0.3810(3) 0.0320 1.0000 Uani . . . . . .
C29 C 0.4493(2) 0.77827(16) 0.4298(2) 0.0316 1.0000 Uani . . . . . .
C30 C 0.4865(3) 0.85763(18) 0.2451(3) 0.0424 1.0000 Uani . . . . . .
C31 C 0.4593(4) 0.91375(18) 0.2550(4) 0.0669 1.0000 Uani . . . . . .
C32 C 0.4548(3) 0.8432(2) 0.1496(3) 0.0500 1.0000 Uani . . . . . .
C33 C 0.5873(3) 0.8542(2) 0.2780(3) 0.0508 1.0000 Uani . . . . . .
C34 C 0.2108(3) 0.65133(15) 0.5674(2) 0.0289 1.0000 Uani . . . . . .
C35 C 0.2706(3) 0.62660(16) 0.6358(3) 0.0318 1.0000 Uani . . . . . .
C36 C 0.2573(3) 0.57368(16) 0.6484(3) 0.0345 1.0000 Uani . . . . . .
C37 C 0.1862(3) 0.54648(15) 0.5942(3) 0.0317 1.0000 Uani . . . . . .
C38 C 0.1240(3) 0.57446(17) 0.5308(2) 0.0343 1.0000 Uani . . . . . .
C39 C 0.1349(2) 0.62702(15) 0.5170(2) 0.0277 1.0000 Uani . . . . . .
C40 C 0.1751(3) 0.48732(16) 0.6038(3) 0.0377 1.0000 Uani . . . . . .
C41 C 0.1341(3) 0.46125(18) 0.5173(3) 0.0522 1.0000 Uani . . . . . .
C42 C 0.1160(3) 0.47791(19) 0.6616(3) 0.0573 1.0000 Uani . . . . . .
C43 C 0.2655(3) 0.46101(18) 0.6464(3) 0.0601 1.0000 Uani . . . . . .
C44 C 0.2126(2) 0.77303(15) 0.2720(2) 0.0301 1.0000 Uani . . . . . .
C45 C 0.4990(3) 0.77261(16) 0.5263(2) 0.0329 1.0000 Uani . . . . . .
C46 C 0.3473(3) 0.65768(16) 0.6932(2) 0.0330 1.0000 Uani . . . . . .
C47 C 0.0682(2) 0.65927(16) 0.4484(2) 0.0319 1.0000 Uani . . . . . .
C48 C 0.4116(3) 0.79288(16) 0.6919(3) 0.0370 1.0000 Uani . . . . . .
C49 C 0.3318(3) 0.67604(15) 0.4260(3) 0.0322 1.0000 Uani . . . . . .
C50 C 0.0633(3) 0.79438(16) 0.3802(3) 0.0384 1.0000 Uani . . . . . .
C51 C 0.3329(3) 0.92368(17) 0.4409(3) 0.0455 1.0000 Uani . . . . . .
C52 C 0.2440(3) 0.7603(2) 0.9612(3) 0.0485 1.0000 Uani . . . . . .
C101 C 0.6023(4) 0.4166(3) 0.8566(5) 0.0697 0.7500 Uani D U . . . .
C102 C 0.6319(4) 0.3684(3) 0.8723(5) 0.0645 0.7500 Uani D U . . . .
C103 C 0.6063(5) 0.3314(3) 0.8141(5) 0.0739 0.7500 Uani D U . . . .
C104 C 0.5479(5) 0.3395(4) 0.7370(5) 0.0863 0.7500 Uani D U . . . .
C105 C 0.5139(5) 0.3893(4) 0.7179(5) 0.0932 0.7500 Uani D U . . . .
C106 C 0.5426(5) 0.4285(3) 0.7786(6) 0.0845 0.7500 Uani D U . . . .
C201 C 0.6743(5) 0.4927(2) 1.1047(4) 0.0723 1.0000 Uani . . . . . .
C202 C 0.7243(4) 0.4500(3) 1.1091(4) 0.0762 1.0000 Uani . . . . . .
C203 C 0.6891(4) 0.4016(2) 1.1045(4) 0.0690 1.0000 Uani . . . . . .
C204 C 0.6018(4) 0.3963(2) 1.0942(3) 0.0623 1.0000 Uani . . . . . .
C205 C 0.5498(4) 0.4379(3) 1.0916(3) 0.0709 1.0000 Uani . . . . . .
C206 C 0.5865(5) 0.4881(3) 1.0971(4) 0.0758 1.0000 Uani . . . . . .
F1 F 0.3009(2) 0.91524(11) 0.35750(17) 0.0688 1.0000 Uani . . . . . .
F2 F 0.41677(18) 0.91019(11) 0.46584(19) 0.0650 1.0000 Uani . . . . . .
F3 F 0.3279(2) 0.97439(11) 0.4543(2) 0.0757 1.0000 Uani . . . . . .
F4 F 0.2256(2) 0.71026(14) 0.9682(2) 0.0792 1.0000 Uani . . . . . .
F5 F 0.17282(17) 0.78238(13) 0.90703(19) 0.0726 1.0000 Uani . . . . . .
F6 F 0.25830(19) 0.78161(15) 1.0375(2) 0.0876 1.0000 Uani . . . . . .
H11 H 0.0818 0.7766 0.7153 0.0789 1.0000 Uiso R . . . . .
H12 H 0.1691 0.7457 0.7098 0.0789 1.0000 Uiso R . . . . .
H13 H 0.0794 0.7455 0.6278 0.0789 1.0000 Uiso R . . . . .
H21 H 0.1677 0.8571 0.7538 0.0597 1.0000 Uiso R . . . . .
H22 H 0.2215 0.8789 0.6912 0.0597 1.0000 Uiso R . . . . .
H23 H 0.2546 0.8262 0.7476 0.0597 1.0000 Uiso R . . . . .
H31 H 0.0329 0.8561 0.6299 0.0609 1.0000 Uiso R . . . . .
H32 H 0.0889 0.8781 0.5693 0.0609 1.0000 Uiso R . . . . .
H33 H 0.0312 0.8247 0.5429 0.0609 1.0000 Uiso R . . . . .
H61 H 0.0736 0.5946 0.3275 0.0363 1.0000 Uiso R . . . . .
H81 H 0.1876 0.6845 0.1821 0.0367 1.0000 Uiso R . . . . .
H111 H 0.2121 0.5205 0.2013 0.0696 1.0000 Uiso R . . . . .
H112 H 0.2642 0.5732 0.2449 0.0696 1.0000 Uiso R . . . . .
H113 H 0.2052 0.5410 0.2931 0.0696 1.0000 Uiso R . . . . .
H121 H 0.1363 0.5679 0.0676 0.0567 1.0000 Uiso R . . . . .
H122 H 0.1912 0.6203 0.1089 0.0567 1.0000 Uiso R . . . . .
H123 H 0.0839 0.6220 0.0709 0.0567 1.0000 Uiso R . . . . .
H131 H 0.0445 0.5217 0.1385 0.0735 1.0000 Uiso R . . . . .
H132 H -0.0083 0.5751 0.1456 0.0735 1.0000 Uiso R . . . . .
H133 H 0.0394 0.5411 0.2316 0.0735 1.0000 Uiso R . . . . .
H161 H 0.4670 0.5939 0.6731 0.0369 1.0000 Uiso R . . . . .
H181 H 0.5902 0.6849 0.5389 0.0361 1.0000 Uiso R . . . . .
H211 H 0.6114 0.5373 0.5068 0.1413 1.0000 Uiso R . . . . .
H212 H 0.5805 0.5962 0.4729 0.1413 1.0000 Uiso R . . . . .
H213 H 0.5104 0.5561 0.4932 0.1413 1.0000 Uiso R . . . . .
H221 H 0.7259 0.5685 0.6279 0.1332 1.0000 Uiso R . . . . .
H222 H 0.7050 0.6110 0.6930 0.1332 1.0000 Uiso R . . . . .
H223 H 0.7009 0.6284 0.5962 0.1332 1.0000 Uiso R . . . . .
H231 H 0.6227 0.5099 0.6463 0.1327 1.0000 Uiso R . . . . .
H232 H 0.5951 0.5487 0.7124 0.1327 1.0000 Uiso R . . . . .
H233 H 0.5202 0.5276 0.6265 0.1327 1.0000 Uiso R . . . . .
H261 H 0.3224 0.8187 0.2031 0.0400 1.0000 Uiso R . . . . .
H281 H 0.5516 0.8183 0.4072 0.0406 1.0000 Uiso R . . . . .
H311 H 0.4859 0.9380 0.2223 0.0867 1.0000 Uiso R . . . . .
H312 H 0.4801 0.9233 0.3171 0.0867 1.0000 Uiso R . . . . .
H313 H 0.3937 0.9165 0.2327 0.0867 1.0000 Uiso R . . . . .
H321 H 0.4834 0.8663 0.1170 0.0624 1.0000 Uiso R . . . . .
H322 H 0.3895 0.8476 0.1269 0.0624 1.0000 Uiso R . . . . .
H323 H 0.4704 0.8061 0.1428 0.0624 1.0000 Uiso R . . . . .
H331 H 0.6125 0.8775 0.2427 0.0658 1.0000 Uiso R . . . . .
H332 H 0.6092 0.8655 0.3393 0.0658 1.0000 Uiso R . . . . .
H333 H 0.6059 0.8175 0.2732 0.0658 1.0000 Uiso R . . . . .
H361 H 0.2995 0.5552 0.6979 0.0395 1.0000 Uiso R . . . . .
H381 H 0.0701 0.5561 0.4944 0.0410 1.0000 Uiso R . . . . .
H411 H 0.1275 0.4231 0.5257 0.0557 1.0000 Uiso R . . . . .
H412 H 0.0750 0.4769 0.4886 0.0557 1.0000 Uiso R . . . . .
H413 H 0.1729 0.4667 0.4806 0.0557 1.0000 Uiso R . . . . .
H421 H 0.1079 0.4397 0.6681 0.0766 1.0000 Uiso R . . . . .
H422 H 0.1447 0.4937 0.7192 0.0766 1.0000 Uiso R . . . . .
H423 H 0.0573 0.4946 0.6348 0.0766 1.0000 Uiso R . . . . .
H431 H 0.2563 0.4228 0.6517 0.0668 1.0000 Uiso R . . . . .
H432 H 0.2930 0.4763 0.7046 0.0668 1.0000 Uiso R . . . . .
H433 H 0.3050 0.4667 0.6106 0.0668 1.0000 Uiso R . . . . .
H441 H 0.1865 0.8017 0.2975 0.0366 1.0000 Uiso R . . . . .
H442 H 0.1965 0.7782 0.2087 0.0366 1.0000 Uiso R . . . . .
H451 H 0.4782 0.8012 0.5566 0.0401 1.0000 Uiso R . . . . .
H452 H 0.5628 0.7777 0.5333 0.0401 1.0000 Uiso R . . . . .
H461 H 0.3245 0.6918 0.7067 0.0417 1.0000 Uiso R . . . . .
H462 H 0.3745 0.6379 0.7475 0.0417 1.0000 Uiso R . . . . .
H471 H 0.0586 0.6932 0.4739 0.0384 1.0000 Uiso R . . . . .
H472 H 0.0114 0.6398 0.4281 0.0384 1.0000 Uiso R . . . . .
H481 H 0.3704 0.8224 0.6902 0.0437 1.0000 Uiso R . . . . .
H482 H 0.4697 0.8069 0.6912 0.0437 1.0000 Uiso R . . . . .
H483 H 0.4199 0.7722 0.7454 0.0437 1.0000 Uiso R . . . . .
H491 H 0.3017 0.6554 0.4603 0.0355 1.0000 Uiso R . . . . .
H492 H 0.3958 0.6670 0.4444 0.0355 1.0000 Uiso R . . . . .
H493 H 0.3049 0.6678 0.3638 0.0355 1.0000 Uiso R . . . . .
H501 H 0.0700 0.8243 0.4207 0.0426 1.0000 Uiso R . . . . .
H502 H 0.0584 0.8078 0.3217 0.0426 1.0000 Uiso R . . . . .
H503 H 0.0090 0.7743 0.3778 0.0426 1.0000 Uiso R . . . . .
H1011 H 0.6231 0.4442 0.9014 0.0982 0.7500 Uiso R . . . . .
H1021 H 0.6753 0.3597 0.9292 0.0912 0.7500 Uiso R . . . . .
H1031 H 0.6303 0.2953 0.8267 0.1102 0.7500 Uiso R . . . . .
H1041 H 0.5276 0.3117 0.6926 0.1364 0.7500 Uiso R . . . . .
H1051 H 0.4696 0.3978 0.6614 0.1368 0.7500 Uiso R . . . . .
H1061 H 0.5199 0.4649 0.7663 0.1209 0.7500 Uiso R . . . . .
H2011 H 0.7002 0.5283 1.1070 0.0857 1.0000 Uiso R . . . . .
H2021 H 0.7881 0.4539 1.1149 0.0895 1.0000 Uiso R . . . . .
H2031 H 0.7269 0.3699 1.1110 0.0750 1.0000 Uiso R . . . . .
H2041 H 0.5751 0.3607 1.0860 0.0692 1.0000 Uiso R . . . . .
H2051 H 0.4863 0.4330 1.0863 0.0765 1.0000 Uiso R . . . . .
H2061 H 0.5489 0.5194 1.0959 0.0903 1.0000 Uiso R . . . . .

loop_
_atom_site_aniso_label
_atom_site_aniso_U_11
_atom_site_aniso_U_22
_atom_site_aniso_U_33
_atom_site_aniso_U_23
_atom_site_aniso_U_13
_atom_site_aniso_U_12
Ti1 0.0264(4) 0.0242(4) 0.0302(4) -0.0006(3) 0.0060(3) -0.0012(3)
O1 0.0263(14) 0.0218(14) 0.0301(14) -0.0017(12) 0.0034(12) 0.0045(12)
O2 0.0297(14) 0.0257(15) 0.0322(15) -0.0046(12) 0.0060(12) -0.0046(12)
O3 0.0254(13) 0.0267(15) 0.0280(14) 0.0003(12) 0.0048(12) -0.0021(12)
O4 0.0295(15) 0.0304(16) 0.0319(15) 0.0021(12) -0.0015(12) -0.0015(13)
O5 0.0364(16) 0.0262(15) 0.0390(16) -0.0005(13) 0.0129(13) 0.0019(13)
O6 0.0344(17) 0.0404(19) 0.075(2) -0.0045(16) 0.0107(16) 0.0058(15)
O7 0.060(2) 0.0373(18) 0.0414(18) -0.0061(14) 0.0171(16) -0.0070(16)
O8 0.068(2) 0.066(2) 0.0405(18) -0.0094(17) 0.0177(17) 0.0084(19)
O9 0.0356(17) 0.067(2) 0.055(2) 0.0105(17) 0.0119(16) 0.0143(16)
O10 0.059(2) 0.038(2) 0.090(3) 0.0046(18) 0.013(2) -0.0007(17)
S1 0.0405(6) 0.0289(6) 0.0436(7) -0.0014(5) 0.0141(5) -0.0010(5)
S2 0.0386(6) 0.0464(7) 0.0479(7) -0.0014(6) 0.0152(6) 0.0030(6)
N1 0.0350(19) 0.033(2) 0.0293(18) -0.0001(15) 0.0090(16) 0.0038(16)
N2 0.036(2) 0.035(2) 0.036(2) -0.0022(16) 0.0134(17) -0.0015(17)
C1 0.063(3) 0.048(3) 0.072(3) 0.005(3) 0.038(3) -0.006(3)
C2 0.051(3) 0.058(3) 0.043(3) -0.013(2) 0.017(2) -0.008(3)
C3 0.045(3) 0.059(3) 0.051(3) -0.003(3) 0.020(2) 0.006(3)
C4 0.025(2) 0.028(2) 0.035(2) -0.0026(18) 0.0057(18) 0.0071(18)
C5 0.0173(19) 0.023(2) 0.028(2) 0.0017(17) -0.0064(16) 0.0019(17)
C6 0.024(2) 0.032(2) 0.032(2) 0.0013(19) 0.0004(18) 0.0044(18)
C7 0.029(2) 0.032(2) 0.029(2) -0.0053(19) -0.0060(18) 0.0041(19)
C8 0.027(2) 0.030(2) 0.034(2) 0.0042(18) 0.0047(18) -0.0019(18)
C9 0.027(2) 0.026(2) 0.023(2) 0.0003(17) -0.0018(17) 0.0002(18)
C10 0.046(3) 0.028(2) 0.035(2) -0.0025(19) 0.001(2) 0.006(2)
C11 0.078(4) 0.051(3) 0.056(3) -0.008(3) 0.003(3) 0.033(3)
C12 0.054(3) 0.038(3) 0.044(3) -0.011(2) 0.011(2) 0.003(2)
C13 0.075(4) 0.048(3) 0.057(3) -0.017(3) 0.019(3) -0.013(3)
C14 0.025(2) 0.019(2) 0.033(2) -0.0001(17) 0.0038(17) 0.0043(17)
C15 0.029(2) 0.041(3) 0.031(2) -0.0011(19) 0.0063(18) -0.005(2)
C16 0.033(2) 0.024(2) 0.036(2) 0.0042(18) 0.0038(19) -0.0016(19)
C17 0.028(2) 0.034(3) 0.037(2) -0.006(2) 0.0006(19) -0.0045(19)
C18 0.026(2) 0.036(3) 0.033(2) -0.0053(19) 0.0046(18) -0.0006(19)
C19 0.023(2) 0.030(2) 0.026(2) -0.0037(17) 0.0013(17) -0.0038(18)
C20 0.043(3) 0.032(2) 0.054(3) -0.002(2) 0.015(2) 0.010(2)
C21 0.146(7) 0.117(6) 0.113(6) -0.061(5) -0.016(5) 0.070(5)
C22 0.053(4) 0.057(4) 0.256(9) -0.027(5) 0.042(5) 0.009(3)
C23 0.113(5) 0.074(5) 0.177(7) 0.034(5) 0.072(5) 0.043(4)
C24 0.031(2) 0.029(2) 0.030(2) -0.0002(18) 0.0134(18) -0.0055(19)
C25 0.034(2) 0.027(2) 0.033(2) -0.0022(18) 0.0131(19) -0.0009(18)
C26 0.036(2) 0.030(2) 0.031(2) 0.0022(19) 0.0090(19) 0.0025(19)
C27 0.034(2) 0.030(2) 0.031(2) -0.0125(18) 0.0122(19) -0.0062(19)
C28 0.027(2) 0.029(2) 0.040(2) -0.0016(19) 0.0108(19) -0.0008(18)
C29 0.025(2) 0.033(2) 0.036(2) -0.0029(19) 0.0089(19) -0.0024(18)
C30 0.044(3) 0.044(3) 0.045(3) 0.000(2) 0.023(2) -0.007(2)
C31 0.084(4) 0.037(3) 0.101(4) 0.009(3) 0.059(4) -0.007(3)
C32 0.043(3) 0.067(3) 0.042(3) 0.015(2) 0.017(2) -0.005(2)
C33 0.041(3) 0.062(3) 0.050(3) 0.003(2) 0.015(2) -0.015(2)
C34 0.031(2) 0.021(2) 0.035(2) 0.0075(18) 0.0106(19) -0.0022(18)
C35 0.031(2) 0.031(2) 0.035(2) 0.0009(19) 0.0129(19) 0.0034(19)
C36 0.037(2) 0.034(2) 0.033(2) 0.0070(19) 0.011(2) 0.001(2)
C37 0.033(2) 0.026(2) 0.038(2) 0.0030(19) 0.012(2) 0.0021(19)
C38 0.031(2) 0.041(3) 0.032(2) -0.004(2) 0.0107(19) -0.010(2)
C39 0.024(2) 0.029(2) 0.028(2) 0.0041(18) 0.0071(18) 0.0058(18)
C40 0.041(2) 0.031(2) 0.039(2) 0.003(2) 0.009(2) 0.001(2)
C41 0.060(3) 0.035(3) 0.056(3) 0.000(2) 0.010(3) 0.002(2)
C42 0.071(3) 0.042(3) 0.064(3) 0.010(2) 0.028(3) -0.012(3)
C43 0.062(3) 0.034(3) 0.072(4) 0.013(3) 0.003(3) 0.009(2)
C44 0.030(2) 0.028(2) 0.029(2) -0.0007(18) 0.0054(18) -0.0039(19)
C45 0.027(2) 0.036(2) 0.033(2) -0.0002(19) 0.0060(18) -0.0087(19)
C46 0.038(2) 0.030(2) 0.029(2) 0.0055(18) 0.0074(19) -0.0055(19)
C47 0.026(2) 0.035(2) 0.034(2) 0.0001(19) 0.0082(18) -0.0083(19)
C48 0.031(2) 0.035(2) 0.039(2) -0.012(2) 0.0029(19) 0.002(2)
C49 0.027(2) 0.028(2) 0.038(2) -0.0015(19) 0.0037(19) -0.0041(18)
C50 0.029(2) 0.038(3) 0.045(3) -0.001(2) 0.006(2) 0.013(2)
C51 0.066(3) 0.023(2) 0.051(3) 0.003(2) 0.024(3) 0.001(2)
C52 0.035(3) 0.065(4) 0.038(3) -0.015(3) 0.001(2) 0.005(3)
C101 0.060(4) 0.074(5) 0.102(5) -0.015(4) 0.064(4) -0.028(4)
C102 0.032(3) 0.096(5) 0.079(4) 0.013(4) 0.037(3) 0.000(4)
C103 0.061(4) 0.080(5) 0.112(5) -0.004(4) 0.071(4) -0.001(4)
C104 0.083(5) 0.131(6) 0.076(4) -0.052(5) 0.071(4) -0.039(5)
C105 0.057(4) 0.178(7) 0.057(4) 0.044(5) 0.035(4) -0.012(5)
C106 0.070(5) 0.080(5) 0.132(6) 0.055(4) 0.074(4) 0.014(4)
C201 0.092(5) 0.050(4) 0.066(4) 0.010(3) 0.013(4) -0.016(4)
C202 0.057(4) 0.092(5) 0.077(4) -0.006(4) 0.019(3) -0.014(4)
C203 0.064(4) 0.059(4) 0.074(4) -0.015(3) 0.007(3) 0.007(3)
C204 0.072(4) 0.061(4) 0.046(3) 0.006(3) 0.006(3) -0.016(3)
C205 0.043(3) 0.102(5) 0.063(4) 0.006(4) 0.011(3) -0.001(4)
C206 0.084(5) 0.060(4) 0.070(4) 0.006(3) 0.006(3) 0.021(4)
F1 0.105(2) 0.0598(19) 0.0421(17) 0.0062(14) 0.0242(16) -0.0070(17)
F2 0.0506(17) 0.065(2) 0.086(2) 0.0038(16) 0.0310(16) -0.0057(15)
F3 0.120(3) 0.0347(17) 0.086(2) 0.0055(15) 0.052(2) -0.0091(17)
F4 0.068(2) 0.088(3) 0.085(2) 0.0091(19) 0.0289(18) -0.0223(19)
F5 0.0405(16) 0.102(3) 0.071(2) -0.0045(18) 0.0113(15) 0.0100(17)
F6 0.0619(19) 0.144(3) 0.066(2) -0.036(2) 0.0330(17) 0.002(2)

loop_
_atom_type_symbol
_atom_type_scat_dispersion_real
_atom_type_scat_dispersion_imag
_atom_type_scat_Cromer_Mann_a1
_atom_type_scat_Cromer_Mann_b1
_atom_type_scat_Cromer_Mann_a2
_atom_type_scat_Cromer_Mann_b2
_atom_type_scat_Cromer_Mann_a3
_atom_type_scat_Cromer_Mann_b3
_atom_type_scat_Cromer_Mann_a4
_atom_type_scat_Cromer_Mann_b4
_atom_type_scat_Cromer_Mann_c
_atom_type_scat_source
C 0.0033 0.0016 2.3100 20.8439 1.0200 10.2075 1.5886 0.5687 0.8650 51.6512 0.2156 'International Tables Vol C 4.2.6.8 and 6.1.1.4'
H 0.0000 0.0000 0.4930 10.5109 0.3229 26.1257 0.1402 3.1424 0.0408 57.7998 0.0030 'International Tables Vol C 4.2.6.8 and 6.1.1.4'
N 0.0061 0.0033 12.2126 0.0057 3.1322 9.8933 2.0125 28.9975 1.1663 0.5826 -11.5290 'International Tables Vol C 4.2.6.8 and 6.1.1.4'
O 0.0106 0.0060 3.0485 13.2771 2.2868 5.7011 1.5463 0.3239 0.8670 32.9089 0.2508 'International Tables Vol C 4.2.6.8 and 6.1.1.4'
F 0.0171 0.0103 3.5392 10.2825 2.6412 4.2944 1.5170 0.2615 1.0243 26.1476 0.2776 'International Tables Vol C 4.2.6.8 and 6.1.1.4'
S 0.1246 0.1234 6.9053 1.4679 5.2034 22.2151 1.4379 0.2536 1.5863 56.1720 0.8669 'International Tables Vol C 4.2.6.8 and 6.1.1.4'
Ti 0.2776 0.4457 9.7595 7.8508 7.3558 0.5000 1.6991 35.6338 1.9021 116.1050 1.2807 'International Tables Vol C 4.2.6.8 and 6.1.1.4'

loop_
_geom_angle_atom_site_label_1
_geom_angle_site_symmetry_1
_geom_angle_atom_site_label_2
_geom_angle_site_symmetry_2
_geom_angle_atom_site_label_3
_geom_angle_site_symmetry_3
_geom_angle
_geom_angle_publ_flag
O1 . Ti1 . O2 . 159.98(10) yes
O1 . Ti1 . O3 . 80.11(9) yes
O2 . Ti1 . O3 . 80.08(9) yes
O1 . Ti1 . O4 . 87.57(11) yes
O2 . Ti1 . O4 . 87.66(11) yes
O3 . Ti1 . O4 . 84.59(11) yes
O1 . Ti1 . O5 . 89.43(10) yes
O2 . Ti1 . O5 . 89.35(10) yes
O3 . Ti1 . O5 . 78.05(9) yes
O4 . Ti1 . O5 . 162.64(11) yes
O1 . Ti1 . N1 . 99.93(13) yes
O2 . Ti1 . N1 . 100.09(13) yes
O3 . Ti1 . N1 . 172.94(13) yes
O4 . Ti1 . N1 . 102.47(14) yes
O5 . Ti1 . N1 . 94.89(13) yes
Ti1 . O1 . C4 . 120.6(2) yes
Ti1 . O1 . C50 . 126.8(2) yes
C4 . O1 . C50 . 112.3(3) yes
Ti1 . O2 . C14 . 120.9(2) yes
Ti1 . O2 . C48 . 124.8(2) yes
C14 . O2 . C48 . 114.0(3) yes
Ti1 . O3 . C24 . 123.4(2) yes
Ti1 . O3 . C49 . 125.3(2) yes
C24 . O3 . C49 . 111.3(3) yes
Ti1 . O4 . C34 . 176.7(2) yes
Ti1 . O5 . S1 . 125.69(15) yes
O5 . S1 . O7 . 113.04(17) yes
O5 . S1 . O6 . 113.58(17) yes
O7 . S1 . O6 . 117.63(19) yes
O5 . S1 . C51 . 100.44(18) yes
O7 . S1 . C51 . 104.4(2) yes
O6 . S1 . C51 . 105.4(2) yes
O9 . S2 . O8 . 115.4(2) yes
O9 . S2 . O10 . 115.7(2) yes
O8 . S2 . O10 . 114.9(2) yes
O9 . S2 . C52 . 102.8(2) yes
O8 . S2 . C52 . 102.3(2) yes
O10 . S2 . C52 . 102.8(2) yes
Ti1 . N1 . N2 . 165.6(3) yes
N1 . N2 . C1 . 108.7(3) yes
N1 . N2 . C2 . 110.1(3) yes
C1 . N2 . C2 . 109.2(4) yes
N1 . N2 . C3 . 108.9(3) yes
C1 . N2 . C3 . 110.1(3) yes
C2 . N2 . C3 . 109.7(4) yes
N2 . C1 . H11 . 109.5 no
N2 . C1 . H12 . 110.0 no
H11 . C1 . H12 . 109.5 no
N2 . C1 . H13 . 108.9 no
H11 . C1 . H13 . 109.5 no
H12 . C1 . H13 . 109.5 no
N2 . C2 . H21 . 110.3 no
N2 . C2 . H22 . 108.8 no
H21 . C2 . H22 . 109.5 no
N2 . C2 . H23 . 109.3 no
H21 . C2 . H23 . 109.5 no
H22 . C2 . H23 . 109.5 no
N2 . C3 . H31 . 109.4 no
N2 . C3 . H32 . 109.2 no
H31 . C3 . H32 . 109.5 no
N2 . C3 . H33 . 109.8 no
H31 . C3 . H33 . 109.5 no
H32 . C3 . H33 . 109.5 no
O1 . C4 . C5 . 120.2(3) yes
O1 . C4 . C9 . 117.3(3) yes
C5 . C4 . C9 . 122.5(3) yes
C4 . C5 . C6 . 117.4(3) yes
C4 . C5 . C47 . 125.4(3) yes
C6 . C5 . C47 . 117.2(3) yes
C5 . C6 . C7 . 123.0(4) yes
C5 . C6 . H61 . 118.6 no
C7 . C6 . H61 . 118.4 no
C6 . C7 . C8 . 117.0(4) yes
C6 . C7 . C10 . 120.6(4) yes
C8 . C7 . C10 . 122.1(4) yes
C7 . C8 . C9 . 122.2(4) yes
C7 . C8 . H81 . 118.7 no
C9 . C8 . H81 . 119.1 no
C4 . C9 . C8 . 117.8(4) yes
C4 . C9 . C44 . 121.8(3) yes
C8 . C9 . C44 . 120.3(3) yes
C7 . C10 . C11 . 107.5(3) yes
C7 . C10 . C12 . 112.6(4) yes
C11 . C10 . C12 . 108.4(4) yes
C7 . C10 . C13 . 110.6(4) yes
C11 . C10 . C13 . 109.5(4) yes
C12 . C10 . C13 . 108.3(4) yes
C10 . C11 . H111 . 109.8 no
C10 . C11 . H112 . 109.1 no
H111 . C11 . H112 . 109.5 no
C10 . C11 . H113 . 109.5 no
H111 . C11 . H113 . 109.5 no
H112 . C11 . H113 . 109.5 no
C10 . C12 . H121 . 109.8 no
C10 . C12 . H122 . 109.8 no
H121 . C12 . H122 . 109.5 no
C10 . C12 . H123 . 108.8 no
H121 . C12 . H123 . 109.5 no
H122 . C12 . H123 . 109.5 no
C10 . C13 . H131 . 110.1 no
C10 . C13 . H132 . 108.7 no
H131 . C13 . H132 . 109.5 no
C10 . C13 . H133 . 109.6 no
H131 . C13 . H133 . 109.5 no
H132 . C13 . H133 . 109.5 no
O2 . C14 . C15 . 120.1(3) yes
O2 . C14 . C19 . 118.2(3) yes
C15 . C14 . C19 . 121.6(3) yes
C14 . C15 . C16 . 117.5(3) yes
C14 . C15 . C46 . 124.7(4) yes
C16 . C15 . C46 . 117.8(4) yes
C15 . C16 . C17 . 123.2(4) yes
C15 . C16 . H161 . 118.3 no
C17 . C16 . H161 . 118.5 no
C16 . C17 . C18 . 116.9(4) yes
C16 . C17 . C20 . 122.1(4) yes
C18 . C17 . C20 . 121.0(4) yes
C17 . C18 . C19 . 122.6(4) yes
C17 . C18 . H181 . 118.9 no
C19 . C18 . H181 . 118.5 no
C14 . C19 . C18 . 118.1(4) yes
C14 . C19 . C45 . 121.6(3) yes
C18 . C19 . C45 . 120.3(3) yes
C17 . C20 . C21 . 109.2(4) yes
C17 . C20 . C22 . 113.2(4) yes
C21 . C20 . C22 . 110.7(6) yes
C17 . C20 . C23 . 112.1(4) yes
C21 . C20 . C23 . 103.3(6) yes
C22 . C20 . C23 . 107.9(5) yes
C20 . C21 . H211 . 110.3 no
C20 . C21 . H212 . 109.4 no
H211 . C21 . H212 . 109.5 no
C20 . C21 . H213 . 108.6 no
H211 . C21 . H213 . 109.5 no
H212 . C21 . H213 . 109.5 no
C20 . C22 . H221 . 110.3 no
C20 . C22 . H222 . 109.5 no
H221 . C22 . H222 . 109.5 no
C20 . C22 . H223 . 108.6 no
H221 . C22 . H223 . 109.5 no
H222 . C22 . H223 . 109.5 no
C20 . C23 . H231 . 110.3 no
C20 . C23 . H232 . 109.2 no
H231 . C23 . H232 . 109.5 no
C20 . C23 . H233 . 109.0 no
H231 . C23 . H233 . 109.5 no
H232 . C23 . H233 . 109.5 no
O3 . C24 . C25 . 118.4(3) yes
O3 . C24 . C29 . 119.5(3) yes
C25 . C24 . C29 . 122.1(3) yes
C24 . C25 . C26 . 117.4(4) yes
C24 . C25 . C44 . 124.0(3) yes
C26 . C25 . C44 . 117.8(4) yes
C25 . C26 . C27 . 122.8(4) yes
C25 . C26 . H261 . 118.5 no
C27 . C26 . H261 . 118.7 no
C26 . C27 . C28 . 116.9(4) yes
C26 . C27 . C30 . 120.7(4) yes
C28 . C27 . C30 . 122.2(4) yes
C27 . C28 . C29 . 122.6(4) yes
C27 . C28 . H281 . 118.7 no
C29 . C28 . H281 . 118.7 no
C24 . C29 . C28 . 118.1(4) yes
C24 . C29 . C45 . 123.5(3) yes
C28 . C29 . C45 . 117.6(3) yes
C27 . C30 . C31 . 107.9(3) yes
C27 . C30 . C32 . 111.1(3) yes
C31 . C30 . C32 . 108.7(4) yes
C27 . C30 . C33 . 111.8(4) yes
C31 . C30 . C33 . 108.6(4) yes
C32 . C30 . C33 . 108.8(4) yes
C30 . C31 . H311 . 110.3 no
C30 . C31 . H312 . 109.0 no
H311 . C31 . H312 . 109.5 no
C30 . C31 . H313 . 109.1 no
H311 . C31 . H313 . 109.5 no
H312 . C31 . H313 . 109.5 no
C30 . C32 . H321 . 110.1 no
C30 . C32 . H322 . 109.1 no
H321 . C32 . H322 . 109.5 no
C30 . C32 . H323 . 109.2 no
H321 . C32 . H323 . 109.5 no
H322 . C32 . H323 . 109.5 no
C30 . C33 . H331 . 109.3 no
C30 . C33 . H332 . 109.7 no
H331 . C33 . H332 . 109.5 no
C30 . C33 . H333 . 109.4 no
H331 . C33 . H333 . 109.5 no
H332 . C33 . H333 . 109.5 no
O4 . C34 . C35 . 118.9(3) yes
O4 . C34 . C39 . 118.8(3) yes
C35 . C34 . C39 . 122.3(3) yes
C34 . C35 . C36 . 117.9(4) yes
C34 . C35 . C46 . 118.9(3) yes
C36 . C35 . C46 . 123.3(4) yes
C35 . C36 . C37 . 121.5(4) yes
C35 . C36 . H361 . 119.1 no
C37 . C36 . H361 . 119.4 no
C36 . C37 . C38 . 118.0(4) yes
C36 . C37 . C40 . 121.7(4) yes
C38 . C37 . C40 . 120.4(4) yes
C37 . C38 . C39 . 121.7(4) yes
C37 . C38 . H381 . 119.0 no
C39 . C38 . H381 . 119.2 no
C38 . C39 . C34 . 118.1(4) yes
C38 . C39 . C47 . 123.5(4) yes
C34 . C39 . C47 . 118.4(3) yes
C37 . C40 . C41 . 111.5(3) yes
C37 . C40 . C42 . 109.1(3) yes
C41 . C40 . C42 . 109.5(4) yes
C37 . C40 . C43 . 110.8(4) yes
C41 . C40 . C43 . 107.4(4) yes
C42 . C40 . C43 . 108.5(4) yes
C40 . C41 . H411 . 109.6 no
C40 . C41 . H412 . 109.4 no
H411 . C41 . H412 . 109.5 no
C40 . C41 . H413 . 109.5 no
H411 . C41 . H413 . 109.5 no
H412 . C41 . H413 . 109.5 no
C40 . C42 . H421 . 110.0 no
C40 . C42 . H422 . 109.1 no
H421 . C42 . H422 . 109.5 no
C40 . C42 . H423 . 109.3 no
H421 . C42 . H423 . 109.5 no
H422 . C42 . H423 . 109.5 no
C40 . C43 . H431 . 109.0 no
C40 . C43 . H432 . 109.3 no
H431 . C43 . H432 . 109.5 no
C40 . C43 . H433 . 110.1 no
H431 . C43 . H433 . 109.5 no
H432 . C43 . H433 . 109.5 no
C25 . C44 . C9 . 118.6(3) yes
C25 . C44 . H441 . 106.9 no
C9 . C44 . H441 . 107.3 no
C25 . C44 . H442 . 107.3 no
C9 . C44 . H442 . 107.2 no
H441 . C44 . H442 . 109.5 no
C29 . C45 . C19 . 119.2(3) yes
C29 . C45 . H451 . 107.4 no
C19 . C45 . H451 . 107.0 no
C29 . C45 . H452 . 106.7 no
C19 . C45 . H452 . 106.9 no
H451 . C45 . H452 . 109.5 no
C15 . C46 . C35 . 112.6(3) yes
C15 . C46 . H461 . 108.3 no
C35 . C46 . H461 . 108.5 no
C15 . C46 . H462 . 108.8 no
C35 . C46 . H462 . 109.2 no
H461 . C46 . H462 . 109.5 no
C39 . C47 . C5 . 111.4(3) yes
C39 . C47 . H471 . 109.1 no
C5 . C47 . H471 . 109.0 no
C39 . C47 . H472 . 109.1 no
C5 . C47 . H472 . 108.7 no
H471 . C47 . H472 . 109.5 no
O2 . C48 . H481 . 109.8 no
O2 . C48 . H482 . 109.4 no
H481 . C48 . H482 . 109.5 no
O2 . C48 . H483 . 109.2 no
H481 . C48 . H483 . 109.5 no
H482 . C48 . H483 . 109.5 no
O3 . C49 . H491 . 109.5 no
O3 . C49 . H492 . 109.7 no
H491 . C49 . H492 . 109.5 no
O3 . C49 . H493 . 109.2 no
H491 . C49 . H493 . 109.5 no
H492 . C49 . H493 . 109.5 no
O1 . C50 . H501 . 109.4 no
O1 . C50 . H502 . 109.2 no
H501 . C50 . H502 . 109.5 no
O1 . C50 . H503 . 109.9 no
H501 . C50 . H503 . 109.5 no
H502 . C50 . H503 . 109.5 no
S1 . C51 . F1 . 111.3(3) yes
S1 . C51 . F2 . 111.9(3) yes
F1 . C51 . F2 . 107.8(4) yes
S1 . C51 . F3 . 109.4(3) yes
F1 . C51 . F3 . 108.0(4) yes
F2 . C51 . F3 . 108.3(4) yes
S2 . C52 . F4 . 111.2(3) yes
S2 . C52 . F5 . 110.4(3) yes
F4 . C52 . F5 . 107.6(4) yes
S2 . C52 . F6 . 112.0(3) yes
F4 . C52 . F6 . 107.2(4) yes
F5 . C52 . F6 . 108.4(4) yes
C102 . C101 . C106 . 119.6(8) yes
C102 . C101 . H1011 . 120.2 no
C106 . C101 . H1011 . 120.2 no
C101 . C102 . C103 . 121.5(8) yes
C101 . C102 . H1021 . 119.5 no
C103 . C102 . H1021 . 119.0 no
C102 . C103 . C104 . 122.8(8) yes
C102 . C103 . H1031 . 120.4 no
C104 . C103 . H1031 . 116.8 no
C103 . C104 . C105 . 118.0(8) yes
C103 . C104 . H1041 . 123.5 no
C105 . C104 . H1041 . 118.5 no
C104 . C105 . C106 . 119.2(8) yes
C104 . C105 . H1051 . 121.8 no
C106 . C105 . H1051 . 119.0 no
C105 . C106 . C101 . 119.0(8) yes
C105 . C106 . H1061 . 121.0 no
C101 . C106 . H1061 . 120.0 no
C202 . C201 . C206 . 120.5(6) yes
C202 . C201 . H2011 . 120.7 no
C206 . C201 . H2011 . 118.8 no
C201 . C202 . C203 . 121.0(6) yes
C201 . C202 . H2021 . 119.7 no
C203 . C202 . H2021 . 119.3 no
C202 . C203 . C204 . 119.3(6) yes
C202 . C203 . H2031 . 120.9 no
C204 . C203 . H2031 . 119.8 no
C203 . C204 . C205 . 121.6(6) yes
C203 . C204 . H2041 . 119.1 no
C205 . C204 . H2041 . 119.2 no
C204 . C205 . C206 . 119.0(5) yes
C204 . C205 . H2051 . 120.2 no
C206 . C205 . H2051 . 120.9 no
C205 . C206 . C201 . 118.6(6) yes
C205 . C206 . H2061 . 119.9 no
C201 . C206 . H2061 . 121.6 no

loop_
_geom_bond_atom_site_label_1
_geom_bond_site_symmetry_1
_geom_bond_atom_site_label_2
_geom_bond_site_symmetry_2
_geom_bond_distance
_geom_bond_publ_flag
Ti1 . O1 . 2.135(3) yes
Ti1 . O2 . 2.139(3) yes
Ti1 . O3 . 2.301(2) yes
Ti1 . O4 . 1.794(3) yes
Ti1 . O5 . 2.079(3) yes
Ti1 . N1 . 1.705(3) yes
O1 . C4 . 1.422(4) yes
O1 . C50 . 1.473(4) yes
O2 . C14 . 1.411(4) yes
O2 . C48 . 1.458(4) yes
O3 . C24 . 1.406(4) yes
O3 . C49 . 1.487(4) yes
O4 . C34 . 1.351(4) yes
O5 . S1 . 1.486(3) yes
O6 . S1 . 1.424(3) yes
O7 . S1 . 1.432(3) yes
O8 . S2 . 1.432(3) yes
O9 . S2 . 1.438(3) yes
O10 . S2 . 1.424(3) yes
S1 . C51 . 1.814(5) yes
S2 . C52 . 1.839(5) yes
N1 . N2 . 1.418(4) yes
N2 . C1 . 1.503(5) yes
N2 . C2 . 1.492(5) yes
N2 . C3 . 1.491(5) yes
C1 . H11 . 1.000 no
C1 . H12 . 1.000 no
C1 . H13 . 1.000 no
C2 . H21 . 1.000 no
C2 . H22 . 1.000 no
C2 . H23 . 1.000 no
C3 . H31 . 1.000 no
C3 . H32 . 1.000 no
C3 . H33 . 1.000 no
C4 . C5 . 1.390(5) yes
C4 . C9 . 1.410(5) yes
C5 . C6 . 1.387(5) yes
C5 . C47 . 1.529(5) yes
C6 . C7 . 1.411(5) yes
C6 . H61 . 1.000 no
C7 . C8 . 1.404(5) yes
C7 . C10 . 1.523(5) yes
C8 . C9 . 1.388(5) yes
C8 . H81 . 1.000 no
C9 . C44 . 1.509(5) yes
C10 . C11 . 1.544(6) yes
C10 . C12 . 1.519(6) yes
C10 . C13 . 1.554(6) yes
C11 . H111 . 1.000 no
C11 . H112 . 1.000 no
C11 . H113 . 1.000 no
C12 . H121 . 1.000 no
C12 . H122 . 1.000 no
C12 . H123 . 1.000 no
C13 . H131 . 1.000 no
C13 . H132 . 1.000 no
C13 . H133 . 1.000 no
C14 . C15 . 1.402(5) yes
C14 . C19 . 1.396(5) yes
C15 . C16 . 1.389(5) yes
C15 . C46 . 1.527(5) yes
C16 . C17 . 1.387(5) yes
C16 . H161 . 1.000 no
C17 . C18 . 1.402(6) yes
C17 . C20 . 1.537(6) yes
C18 . C19 . 1.384(5) yes
C18 . H181 . 1.000 no
C19 . C45 . 1.506(5) yes
C20 . C21 . 1.486(8) yes
C20 . C22 . 1.430(7) yes
C20 . C23 . 1.531(8) yes
C21 . H211 . 1.000 no
C21 . H212 . 1.000 no
C21 . H213 . 1.000 no
C22 . H221 . 1.000 no
C22 . H222 . 1.000 no
C22 . H223 . 1.000 no
C23 . H231 . 1.000 no
C23 . H232 . 1.000 no
C23 . H233 . 1.000 no
C24 . C25 . 1.407(5) yes
C24 . C29 . 1.387(5) yes
C25 . C26 . 1.396(5) yes
C25 . C44 . 1.538(5) yes
C26 . C27 . 1.394(5) yes
C26 . H261 . 1.000 no
C27 . C28 . 1.407(5) yes
C27 . C30 . 1.526(6) yes
C28 . C29 . 1.386(5) yes
C28 . H281 . 1.000 no
C29 . C45 . 1.541(5) yes
C30 . C31 . 1.528(6) yes
C30 . C32 . 1.536(6) yes
C30 . C33 . 1.535(6) yes
C31 . H311 . 1.000 no
C31 . H312 . 1.000 no
C31 . H313 . 1.000 no
C32 . H321 . 1.000 no
C32 . H322 . 1.000 no
C32 . H323 . 1.000 no
C33 . H331 . 1.000 no
C33 . H332 . 1.000 no
C33 . H333 . 1.000 no
C34 . C35 . 1.382(5) yes
C34 . C39 . 1.386(5) yes
C35 . C36 . 1.401(5) yes
C35 . C46 . 1.520(5) yes
C36 . C37 . 1.393(5) yes
C36 . H361 . 1.000 no
C37 . C38 . 1.395(5) yes
C37 . C40 . 1.543(6) yes
C38 . C39 . 1.388(5) yes
C38 . H381 . 1.000 no
C39 . C47 . 1.530(5) yes
C40 . C41 . 1.522(6) yes
C40 . C42 . 1.554(6) yes
C40 . C43 . 1.550(6) yes
C41 . H411 . 1.000 no
C41 . H412 . 1.000 no
C41 . H413 . 1.000 no
C42 . H421 . 1.000 no
C42 . H422 . 1.000 no
C42 . H423 . 1.000 no
C43 . H431 . 1.000 no
C43 . H432 . 1.000 no
C43 . H433 . 1.000 no
C44 . H441 . 1.000 no
C44 . H442 . 1.000 no
C45 . H451 . 1.000 no
C45 . H452 . 1.000 no
C46 . H461 . 1.000 no
C46 . H462 . 1.000 no
C47 . H471 . 1.000 no
C47 . H472 . 1.000 no
C48 . H481 . 1.000 no
C48 . H482 . 1.000 no
C48 . H483 . 1.000 no
C49 . H491 . 1.000 no
C49 . H492 . 1.000 no
C49 . H493 . 1.000 no
C50 . H501 . 1.000 no
C50 . H502 . 1.000 no
C50 . H503 . 1.000 no
C51 . F1 . 1.322(5) yes
C51 . F2 . 1.321(5) yes
C51 . F3 . 1.327(5) yes
C52 . F4 . 1.331(6) yes
C52 . F5 . 1.334(5) yes
C52 . F6 . 1.320(5) yes
C101 . C102 . 1.322(7) yes
C101 . C106 . 1.372(8) yes
C101 . H1011 . 1.000 no
C102 . C103 . 1.318(7) yes
C102 . H1021 . 1.000 no
C103 . C104 . 1.335(8) yes
C103 . H1031 . 1.000 no
C104 . C105 . 1.385(8) yes
C104 . H1041 . 1.000 no
C105 . C106 . 1.391(8) yes
C105 . H1051 . 1.000 no
C106 . H1061 . 1.000 no
C201 . C202 . 1.346(8) yes
C201 . C206 . 1.375(8) yes
C201 . H2011 . 1.000 no
C202 . C203 . 1.357(8) yes
C202 . H2021 . 1.000 no
C203 . C204 . 1.361(8) yes
C203 . H2031 . 1.000 no
C204 . C205 . 1.346(8) yes
C204 . H2041 . 1.000 no
C205 . C206 . 1.407(8) yes
C205 . H2051 . 1.000 no
C206 . H2061 . 1.000 no
